data_7058968
loop_
_publ_author_name
'Br\"ullingen, Eric'
'Neud\"orfl, J\"org-Martin'
'Goldfuss, Bernd'

_publ_section_title
;
 Ligand's electronegativity controls the sense of enantioselectivity in
 BIFOP-X palladium-catalyzed allylic alkylations
;
_journal_issue 39
_journal_name_full 'New Journal of Chemistry'
_journal_page_first 15743
_journal_paper_doi 10.1039/C9NJ02798J
_journal_volume 43
_journal_year 2019
_chemical_absolute_configuration ad
_chemical_formula_moiety 'C20 H20 N2 O4'
_chemical_formula_sum 'C34 H42 N0 O2'
_chemical_formula_weight 482.67
_space_group_crystal_system monoclinic
_space_group_IT_number 5
_space_group_name_Hall 'C 2y'
_space_group_name_H-M_alt 'C 1 2 1'
_atom_sites_solution_hydrogens geom
_audit_creation_method SHELXL-2014/7
_audit_update_record
;
2018-12-20 deposited with the CCDC.	2019-09-09 downloaded from the CCDC.
;
_cell_angle_alpha 90
_cell_angle_beta 101.802(2)
_cell_angle_gamma 90
_cell_formula_units_Z 2
_cell_length_a 13.1690(6)
_cell_length_b 6.8675(3)
_cell_length_c 15.9197(7)
_cell_measurement_reflns_used 4636
_cell_measurement_temperature 100(2)
_cell_measurement_theta_max 65.05
_cell_measurement_theta_min 2.84
_cell_volume 1409.31(11)
_computing_cell_refinement 'Bruker APEX 3'
_computing_data_collection 'Bruker APEX 3'
_computing_data_reduction 'Bruker APEX 3'
_computing_molecular_graphics 'SCHAKAL99 (E. Keller 1999)'
_computing_publication_material 'PLATON (A. L. Spek 1980-2015)'
_computing_structure_refinement
;
SHELXL-2014/7 (Sheldrick, 2014)
SHELXLE (C. B. Huebschle 2016)'
;
_computing_structure_solution 'SHELXT  (Sheldrick, 2015)'
_diffrn_ambient_temperature 100(2)
_diffrn_measured_fraction_theta_full 0.992
_diffrn_measured_fraction_theta_max 0.992
_diffrn_measurement_device_type 'Bruker D8 Venture'
_diffrn_measurement_method 'phi / omega scans'
_diffrn_radiation_type CuK\a
_diffrn_radiation_wavelength 1.54178
_diffrn_reflns_av_R_equivalents 0.0385
_diffrn_reflns_av_unetI/netI 0.0422
_diffrn_reflns_Laue_measured_fraction_full 0.992
_diffrn_reflns_Laue_measured_fraction_max 0.992
_diffrn_reflns_limit_h_max 15
_diffrn_reflns_limit_h_min -15
_diffrn_reflns_limit_k_max 8
_diffrn_reflns_limit_k_min -8
_diffrn_reflns_limit_l_max 18
_diffrn_reflns_limit_l_min -18
_diffrn_reflns_number 5891
_diffrn_reflns_point_group_measured_fraction_full 0.977
_diffrn_reflns_point_group_measured_fraction_max 0.977
_diffrn_reflns_theta_full 65.042
_diffrn_reflns_theta_max 65.042
_diffrn_reflns_theta_min 2.836
_diffrn_source 'micro focus'
_exptl_absorpt_coefficient_mu 0.524
_exptl_absorpt_correction_T_max 0.7526
_exptl_absorpt_correction_T_min 0.5930
_exptl_absorpt_correction_type multi-scan
_exptl_absorpt_process_details 'Bruker SADABS'
_exptl_crystal_colour colourless
_exptl_crystal_density_diffrn 1.137
_exptl_crystal_description prism
_exptl_crystal_F_000 524
_exptl_crystal_size_max 0.200
_exptl_crystal_size_mid 0.200
_exptl_crystal_size_min 0.100
_refine_diff_density_max 0.745
_refine_diff_density_min -0.200
_refine_diff_density_rms 0.054
_refine_ls_abs_structure_details
;
 Flack x determined using 849 quotients [(I+)-(I-)]/[(I+)+(I-)]
 (Parsons, Flack and Wagner, Acta Cryst. B69 (2013) 249-259).
;
_refine_ls_abs_structure_Flack -0.08(17)
_refine_ls_extinction_method none
_refine_ls_goodness_of_fit_ref 1.102
_refine_ls_hydrogen_treatment constr
_refine_ls_matrix_type full
_refine_ls_number_parameters 167
_refine_ls_number_reflns 2352
_refine_ls_number_restraints 1
_refine_ls_restrained_S_all 1.102
_refine_ls_R_factor_all 0.0812
_refine_ls_R_factor_gt 0.0745
_refine_ls_shift/su_max 0.000
_refine_ls_shift/su_mean 0.000
_refine_ls_structure_factor_coef Fsqd
_refine_ls_weighting_details 'w=1/[\s^2^(Fo^2^)+(0.0894P)^2^+2.4797P] where P=(Fo^2^+2Fc^2^)/3'
_refine_ls_weighting_scheme calc
_refine_ls_wR_factor_gt 0.1899
_refine_ls_wR_factor_ref 0.1976
_reflns_Friedel_coverage 0.805
_reflns_Friedel_fraction_full 0.960
_reflns_Friedel_fraction_max 0.960
_reflns_number_gt 2144
_reflns_number_total 2352
_reflns_threshold_expression 'I > 2\s(I)'
_cod_data_source_file c9nj02798j2.cif
_cod_data_source_block eb15
_cod_original_sg_symbol_H-M 'C 2'
_cod_database_code 7058968
_shelx_shelxl_version_number 2014/7
_shelx_space_group_comment
;
The symmetry employed for this shelxl refinement is uniquely defined
by the following loop, which should always be used as a source of
symmetry information in preference to the above space-group names.
They are only intended as comments.
;
_shelx_estimated_absorpt_t_min 0.902
_shelx_estimated_absorpt_t_max 0.949

loop_
_space_group_symop_operation_xyz
'x, y, z'
'-x, y, -z'
'x+1/2, y+1/2, z'
'-x+1/2, y+1/2, -z'

loop_
_atom_site_label
_atom_site_type_symbol
_atom_site_fract_x
_atom_site_fract_y
_atom_site_fract_z
_atom_site_U_iso_or_equiv
_atom_site_adp_type
_atom_site_occupancy
_atom_site_site_symmetry_order
_atom_site_calc_flag
_atom_site_refinement_flags_posn
_atom_site_refinement_flags_adp
O1 O 0.7570(3) 0.3092(7) 0.6586(2) 0.0565(12) Uani 1 1 d . .
C1 C 0.5400(3) 0.6033(9) 0.5403(3) 0.0394(12) Uani 1 1 d . .
C2 C 0.6083(3) 0.4469(9) 0.5620(3) 0.0396(12) Uani 1 1 d . .
H2 H 0.6024 0.3357 0.5258 0.048 Uiso 1 1 calc R U
C3 C 0.6854(4) 0.4537(9) 0.6368(3) 0.0438(13) Uani 1 1 d . .
C4 C 0.6918(4) 0.6148(10) 0.6929(3) 0.0515(15) Uani 1 1 d . .
C5 C 0.6248(4) 0.7690(11) 0.6698(3) 0.0554(16) Uani 1 1 d . .
H5 H 0.6297 0.8802 0.7059 0.066 Uiso 1 1 calc R U
C6 C 0.5498(4) 0.7634(10) 0.5941(3) 0.0493(14) Uani 1 1 d . .
H6 H 0.5046 0.8714 0.5791 0.059 Uiso 1 1 calc R U
C7 C 0.7694(4) 0.1738(9) 0.5940(3) 0.0468(13) Uani 1 1 d . .
H7A H 0.7087 0.0881 0.5812 0.070 Uiso 1 1 calc R U
H7B H 0.8319 0.0956 0.6142 0.070 Uiso 1 1 calc R U
H7C H 0.7762 0.2443 0.5419 0.070 Uiso 1 1 calc R U
C8 C 0.7691(4) 0.6291(11) 0.7758(3) 0.0549(16) Uani 1 1 d . .
C9 C 0.8305(5) 0.8276(10) 0.8026(4) 0.0579(16) Uani 1 1 d . .
H9 H 0.8239 0.9470 0.7659 0.069 Uiso 1 1 calc R U
C10 C 0.8830(4) 0.6427(9) 0.7840(3) 0.0546(16) Uani 1 1 d . .
C11 C 0.9356(5) 0.6307(18) 0.7097(5) 0.115(4) Uani 1 1 d . .
H11A H 0.8888 0.6791 0.6580 0.172 Uiso 1 1 calc R U
H11B H 0.9538 0.4949 0.7009 0.172 Uiso 1 1 calc R U
H11C H 0.9987 0.7101 0.7213 0.172 Uiso 1 1 calc R U
C12 C 0.9288(6) 0.5530(11) 0.8716(4) 0.078(2) Uani 1 1 d . .
H12A H 0.9352 0.4097 0.8684 0.094 Uiso 1 1 calc R U
H12B H 0.9970 0.6103 0.8975 0.094 Uiso 1 1 calc R U
C13 C 0.8463(5) 0.8294(11) 0.9028(4) 0.0679(19) Uani 1 1 d . .
H13A H 0.9126 0.8915 0.9303 0.081 Uiso 1 1 calc R U
H13B H 0.7881 0.8938 0.9225 0.081 Uiso 1 1 calc R U
C14 C 0.8475(6) 0.6115(9) 0.9175(4) 0.070(2) Uani 1 1 d . .
H14 H 0.8590 0.5699 0.9789 0.085 Uiso 1 1 calc R U
C15 C 0.7447(5) 0.5375(9) 0.8591(3) 0.0541(16) Uani 1 1 d . .
C16 C 0.6458(5) 0.6107(12) 0.8799(3) 0.0679(19) Uani 1 1 d . .
H16A H 0.6390 0.7505 0.8675 0.102 Uiso 1 1 calc R U
H16B H 0.6465 0.5885 0.9408 0.102 Uiso 1 1 calc R U
H16C H 0.5870 0.5413 0.8449 0.102 Uiso 1 1 calc R U
C17 C 0.7497(7) 0.3225(10) 0.8498(4) 0.077(2) Uani 1 1 d . .
H17A H 0.6904 0.2782 0.8063 0.115 Uiso 1 1 calc R U
H17B H 0.7478 0.2604 0.9048 0.115 Uiso 1 1 calc R U
H17C H 0.8143 0.2872 0.8320 0.115 Uiso 1 1 calc R U

loop_
_atom_site_aniso_label
_atom_site_aniso_U_11
_atom_site_aniso_U_22
_atom_site_aniso_U_33
_atom_site_aniso_U_23
_atom_site_aniso_U_13
_atom_site_aniso_U_12
O1 0.040(2) 0.094(3) 0.0300(17) -0.0108(18) -0.0059(14) 0.028(2)
C1 0.023(2) 0.070(3) 0.023(2) 0.000(2) 0.0008(18) -0.001(2)
C2 0.026(2) 0.071(3) 0.020(2) -0.004(2) 0.0009(17) 0.004(2)
C3 0.027(2) 0.079(4) 0.025(2) -0.002(2) 0.0019(19) 0.010(3)
C4 0.029(2) 0.092(4) 0.027(2) -0.018(3) -0.0086(19) 0.015(3)
C5 0.034(3) 0.094(5) 0.032(2) -0.015(3) -0.006(2) 0.016(3)
C6 0.027(2) 0.081(4) 0.034(2) -0.007(3) -0.005(2) 0.013(3)
C7 0.040(3) 0.062(3) 0.036(3) 0.003(2) 0.004(2) 0.004(3)
C8 0.034(3) 0.092(4) 0.031(2) -0.016(3) -0.011(2) 0.015(3)
C9 0.057(3) 0.060(3) 0.044(3) -0.016(3) -0.021(2) 0.012(3)
C10 0.042(3) 0.061(4) 0.048(3) -0.026(3) -0.022(2) 0.018(3)
C11 0.031(3) 0.214(11) 0.093(5) -0.091(7) -0.004(3) 0.005(5)
C12 0.069(4) 0.069(4) 0.070(4) -0.021(4) -0.049(4) 0.023(4)
C13 0.069(4) 0.079(4) 0.044(3) -0.022(3) -0.016(3) 0.013(4)
C14 0.094(5) 0.051(3) 0.042(3) -0.003(3) -0.046(3) 0.009(3)
C15 0.063(4) 0.054(3) 0.031(3) -0.004(2) -0.025(2) 0.015(3)
C16 0.080(4) 0.088(5) 0.033(3) 0.002(3) 0.004(3) 0.024(4)
C17 0.116(6) 0.062(4) 0.034(3) -0.004(3) -0.025(3) 0.036(4)

loop_
_atom_type_symbol
_atom_type_description
_atom_type_scat_dispersion_real
_atom_type_scat_dispersion_imag
_atom_type_scat_source
C C 0.0181 0.0091 'International Tables Vol C Tables 4.2.6.8 and 6.1.1.4'
H H 0.0000 0.0000 'International Tables Vol C Tables 4.2.6.8 and 6.1.1.4'
N N 0.0311 0.0180 'International Tables Vol C Tables 4.2.6.8 and 6.1.1.4'
O O 0.0492 0.0322 'International Tables Vol C Tables 4.2.6.8 and 6.1.1.4'

loop_
_geom_angle_atom_site_label_1
_geom_angle_atom_site_label_2
_geom_angle_atom_site_label_3
_geom_angle
_geom_angle_site_symmetry_3
C3 O1 C7 117.9(4) .
C6 C1 C2 119.0(4) .
C6 C1 C1 119.7(3) 2_656
C2 C1 C1 121.4(3) 2_656
C1 C2 C3 120.2(5) .
C1 C2 H2 119.9 .
C3 C2 H2 119.9 .
O1 C3 C2 122.4(5) .
O1 C3 C4 117.4(4) .
C2 C3 C4 120.2(5) .
C5 C4 C3 118.7(4) .
C5 C4 C8 117.9(5) .
C3 C4 C8 123.4(5) .
C4 C5 C6 120.7(6) .
C4 C5 H5 119.6 .
C6 C5 H5 119.6 .
C1 C6 C5 121.1(5) .
C1 C6 H6 119.4 .
C5 C6 H6 119.4 .
O1 C7 H7A 109.5 .
O1 C7 H7B 109.5 .
H7A C7 H7B 109.5 .
O1 C7 H7C 109.5 .
H7A C7 H7C 109.5 .
H7B C7 H7C 109.5 .
C10 C8 C4 125.1(5) .
C10 C8 C15 109.4(4) .
C4 C8 C15 120.2(5) .
C10 C8 C9 58.3(4) .
C4 C8 C9 120.4(6) .
C15 C8 C9 107.4(4) .
C10 C9 C13 103.7(5) .
C10 C9 C8 57.0(4) .
C13 C9 C8 103.5(5) .
C10 C9 H9 124.5 .
C13 C9 H9 124.5 .
C8 C9 H9 124.5 .
C8 C10 C11 123.6(4) .
C8 C10 C9 64.7(4) .
C11 C10 C9 120.6(7) .
C8 C10 C12 104.9(6) .
C11 C10 C12 122.7(6) .
C9 C10 C12 105.8(5) .
C10 C11 H11A 109.5 .
C10 C11 H11B 109.5 .
H11A C11 H11B 109.5 .
C10 C11 H11C 109.5 .
H11A C11 H11C 109.5 .
H11B C11 H11C 109.5 .
C14 C12 C10 98.7(5) .
C14 C12 H12A 112.0 .
C10 C12 H12A 112.0 .
C14 C12 H12B 112.0 .
C10 C12 H12B 112.0 .
H12A C12 H12B 109.7 .
C14 C13 C9 98.3(5) .
C14 C13 H13A 112.1 .
C9 C13 H13A 112.1 .
C14 C13 H13B 112.1 .
C9 C13 H13B 112.1 .
H13A C13 H13B 109.7 .
C12 C14 C13 100.3(7) .
C12 C14 C15 104.3(5) .
C13 C14 C15 104.4(4) .
C12 C14 H14 115.3 .
C13 C14 H14 115.3 .
C15 C14 H14 115.3 .
C17 C15 C16 114.5(7) .
C17 C15 C8 107.1(5) .
C16 C15 C8 113.1(4) .
C17 C15 C14 109.4(5) .
C16 C15 C14 116.6(5) .
C8 C15 C14 94.1(5) .
C15 C16 H16A 109.5 .
C15 C16 H16B 109.5 .
H16A C16 H16B 109.5 .
C15 C16 H16C 109.5 .
H16A C16 H16C 109.5 .
H16B C16 H16C 109.5 .
C15 C17 H17A 109.5 .
C15 C17 H17B 109.5 .
H17A C17 H17B 109.5 .
C15 C17 H17C 109.5 .
H17A C17 H17C 109.5 .
H17B C17 H17C 109.5 .

loop_
_geom_bond_atom_site_label_1
_geom_bond_atom_site_label_2
_geom_bond_distance
_geom_bond_site_symmetry_2
O1 C3 1.364(7) .
O1 C7 1.421(7) .
C1 C6 1.383(8) .
C1 C2 1.398(7) .
C1 C1 1.484(8) 2_656
C2 C3 1.399(6) .
C2 H2 0.9500 .
C3 C4 1.414(8) .
C4 C5 1.380(8) .
C4 C8 1.495(6) .
C5 C6 1.395(7) .
C5 H5 0.9500 .
C6 H6 0.9500 .
C7 H7A 0.9800 .
C7 H7B 0.9800 .
C7 H7C 0.9800 .
C8 C10 1.482(8) .
C8 C15 1.559(9) .
C8 C9 1.598(9) .
C9 C10 1.504(8) .
C9 C13 1.566(8) .
C9 H9 1.0000 .
C10 C11 1.490(10) .
C10 C12 1.531(9) .
C11 H11A 0.9800 .
C11 H11B 0.9800 .
C11 H11C 0.9800 .
C12 C14 1.470(11) .
C12 H12A 0.9900 .
C12 H12B 0.9900 .
C13 C14 1.515(10) .
C13 H13A 0.9900 .
C13 H13B 0.9900 .
C14 C15 1.562(8) .
C14 H14 1.0000 .
C15 C17 1.487(9) .
C15 C16 1.495(9) .
C16 H16A 0.9800 .
C16 H16B 0.9800 .
C16 H16C 0.9800 .
C17 H17A 0.9800 .
C17 H17B 0.9800 .
C17 H17C 0.9800 .

loop_
_geom_torsion_atom_site_label_1
_geom_torsion_atom_site_label_2
_geom_torsion_atom_site_label_3
_geom_torsion_atom_site_label_4
_geom_torsion
_geom_torsion_site_symmetry_1
C6 C1 C2 C3 -0.2(7) .
C1 C1 C2 C3 177.7(5) 2_656
C7 O1 C3 C2 15.7(7) .
C7 O1 C3 C4 -163.9(5) .
C1 C2 C3 O1 -176.8(5) .
C1 C2 C3 C4 2.8(7) .
O1 C3 C4 C5 175.8(5) .
C2 C3 C4 C5 -3.8(8) .
O1 C3 C4 C8 -3.0(8) .
C2 C3 C4 C8 177.4(5) .
C3 C4 C5 C6 2.2(9) .
C8 C4 C5 C6 -178.9(6) .
C2 C1 C6 C5 -1.4(8) .
C1 C1 C6 C5 -179.3(6) 2_656
C4 C5 C6 C1 0.4(9) .
C5 C4 C8 C10 -113.4(7) .
C3 C4 C8 C10 65.5(9) .
C5 C4 C8 C15 95.2(8) .
C3 C4 C8 C15 -85.9(7) .
C5 C4 C8 C9 -42.8(7) .
C3 C4 C8 C9 136.1(6) .
C4 C8 C9 C10 -114.9(6) .
C15 C8 C9 C10 102.4(5) .
C10 C8 C9 C13 -97.7(5) .
C4 C8 C9 C13 147.4(5) .
C15 C8 C9 C13 4.7(6) .
C4 C8 C10 C11 -4.2(12) .
C15 C8 C10 C11 149.8(8) .
C9 C8 C10 C11 -111.3(9) .
C4 C8 C10 C9 107.1(7) .
C15 C8 C10 C9 -98.9(5) .
C4 C8 C10 C12 -152.2(7) .
C15 C8 C10 C12 1.7(6) .
C9 C8 C10 C12 100.7(5) .
C13 C9 C10 C8 97.3(6) .
C13 C9 C10 C11 -147.1(6) .
C8 C9 C10 C11 115.5(5) .
C13 C9 C10 C12 -2.0(7) .
C8 C9 C10 C12 -99.4(6) .
C8 C10 C12 C14 -32.5(6) .
C11 C10 C12 C14 179.1(7) .
C9 C10 C12 C14 34.9(6) .
C10 C9 C13 C14 -30.4(7) .
C8 C9 C13 C14 28.3(6) .
C10 C12 C14 C13 -55.2(5) .
C10 C12 C14 C15 52.7(6) .
C9 C13 C14 C12 53.8(5) .
C9 C13 C14 C15 -54.0(7) .
C10 C8 C15 C17 -84.2(7) .
C4 C8 C15 C17 71.3(7) .
C9 C8 C15 C17 -146.0(5) .
C10 C8 C15 C16 148.7(5) .
C4 C8 C15 C16 -55.8(8) .
C9 C8 C15 C16 87.0(6) .
C10 C8 C15 C14 27.5(6) .
C4 C8 C15 C14 -177.0(6) .
C9 C8 C15 C14 -34.2(5) .
C12 C14 C15 C17 60.2(7) .
C13 C14 C15 C17 165.0(6) .
C12 C14 C15 C16 -167.9(6) .
C13 C14 C15 C16 -63.1(8) .
C12 C14 C15 C8 -49.5(6) .
C13 C14 C15 C8 55.3(6) .
